data_4325966
loop_
_publ_author_name
'Michael Nippe'
'Eckhard Bill'
'John F. Berry'

_publ_contact_author_address
;Department of Chemistry
University of Wisconsin-Madison
1101 University Ave
Madison, WI  53706
USA
;
_publ_contact_author_email berry@chem.wisc.edu
_publ_contact_author_name 'John F. Berry'
_publ_contact_author_phone 809-608-262-7534
_publ_section_title
;
 Group 6 Complexes with Iron and Zinc Heterometals: Understanding the
 Structural, Spectroscopic, and Electrochemical Properties of a Complete
 Series of M M...M' Compounds
;
_journal_name_full 'Inorganic Chemistry'
_journal_page_first 7650
_journal_page_last 7661
_journal_paper_doi 10.1021/ic2011315
_journal_volume 50
_journal_year 2011
_chemical_formula_moiety 'C40 H32 N12 Cr2 Zn2 Cl4, 1.5 (C6 H14)'
_chemical_formula_sum 'C40 H32 Cl4 Cr2 N12 Zn2'
_chemical_formula_weight 1057.32
_chemical_name_systematic
; 
 ? 
;
_space_group_IT_number 2
_symmetry_cell_setting triclinic
_symmetry_space_group_name_Hall '-P 1'
_symmetry_space_group_name_H-M 'P -1'
_atom_sites_solution_hydrogens geom
_atom_sites_solution_primary direct
_atom_sites_solution_secondary difmap
_audit_creation_method SHELXL-97
_cell_angle_alpha 116.321(2)
_cell_angle_beta 98.836(2)
_cell_angle_gamma 101.240(2)
_cell_formula_units_Z 2
_cell_length_a 12.6071(5)
_cell_length_b 15.2828(7)
_cell_length_c 16.3291(7)
_cell_measurement_reflns_used 9474
_cell_measurement_temperature 100(2)
_cell_measurement_theta_max 31.2916
_cell_measurement_theta_min 2.5252
_cell_volume 2660.8(2)
_computing_cell_refinement 'SAINT Ver. 7.24A (Bruker-AXS, 2007)'
_computing_data_collection 'APEX2 Ver. 2.1-4 (Bruker-AXS, 2009)'
_computing_data_reduction 'SAINT Ver. 7.24A'
_computing_molecular_graphics SHELXTL
_computing_publication_material SHELXTL
_computing_structure_refinement 'SHELXTL, OLEX2 (Dolomanov et al., 2009)'
_computing_structure_solution 'SHELXTL (Sheldrick, 2008)'
_diffrn_ambient_temperature 100
_diffrn_measured_fraction_theta_full 0.996
_diffrn_measured_fraction_theta_max 0.996
_diffrn_measurement_device_type 'Bruker SMART APEX2 area detector'
_diffrn_measurement_method '0.60\% \w and 0.6\% \f scans'
_diffrn_radiation_monochromator 'mirror optics'
_diffrn_radiation_source 'fine-focus sealed tube'
_diffrn_radiation_type 'Mo K\a'
_diffrn_radiation_wavelength 0.71073
_diffrn_reflns_av_R_equivalents 0.0223
_diffrn_reflns_av_sigmaI/netI 0.0180
_diffrn_reflns_limit_h_max 18
_diffrn_reflns_limit_h_min -18
_diffrn_reflns_limit_k_max 22
_diffrn_reflns_limit_k_min -22
_diffrn_reflns_limit_l_max 23
_diffrn_reflns_limit_l_min -23
_diffrn_reflns_number 82331
_diffrn_reflns_theta_full 31.34
_diffrn_reflns_theta_max 31.34
_diffrn_reflns_theta_min 1.52
_exptl_absorpt_coefficient_mu 1.526
_exptl_absorpt_correction_T_max 0.8416
_exptl_absorpt_correction_T_min 0.6249
_exptl_absorpt_correction_type analytical
_exptl_crystal_colour red
_exptl_crystal_density_diffrn 1.320
_exptl_crystal_description needle
_exptl_crystal_F_000 1064
_exptl_crystal_size_max 0.34
_exptl_crystal_size_mid 0.13
_exptl_crystal_size_min 0.12
_platon_squeeze_details
;
;
_refine_diff_density_max 0.505
_refine_diff_density_min -0.357
_refine_diff_density_rms 0.062
_refine_ls_extinction_method none
_refine_ls_goodness_of_fit_ref 1.058
_refine_ls_hydrogen_treatment constr
_refine_ls_matrix_type full
_refine_ls_number_parameters 541
_refine_ls_number_reflns 17422
_refine_ls_number_restraints 0
_refine_ls_restrained_S_all 1.058
_refine_ls_R_factor_all 0.0268
_refine_ls_R_factor_gt 0.0227
_refine_ls_shift/su_max 0.005
_refine_ls_shift/su_mean 0.000
_refine_ls_structure_factor_coef Fsqd
_refine_ls_weighting_details 'calc w=1/[\s^2^(Fo^2^)+(0.0303P)^2^+1.1179P] where P=(Fo^2^+2Fc^2^)/3'
_refine_ls_weighting_scheme calc
_refine_ls_wR_factor_gt 0.0615
_refine_ls_wR_factor_ref 0.0630
_reflns_number_gt 15290
_reflns_number_total 17422
_reflns_threshold_expression >2sigma(I)
_cod_data_source_file ic2011315_si_002_7.cif
_cod_data_source_block berry167
_cod_database_code 4325966

loop_
_symmetry_equiv_pos_as_xyz
'x, y, z'
'-x, -y, -z'

loop_
_atom_site_label
_atom_site_type_symbol
_atom_site_fract_x
_atom_site_fract_y
_atom_site_fract_z
_atom_site_U_iso_or_equiv
_atom_site_adp_type
_atom_site_occupancy
_atom_site_symmetry_multiplicity
_atom_site_calc_flag
_atom_site_refinement_flags
Zn1 Zn 1.032069(11) 0.241528(10) -0.009462(10) 0.01327(3) Uani 1 1 d .
Zn2 Zn 0.573007(11) 0.480524(10) 0.285106(9) 0.01293(3) Uani 1 1 d .
Cr1 Cr 0.681571(14) 0.339949(13) 0.122663(12) 0.00941(3) Uani 1 1 d .
Cr2 Cr 0.841663(14) 0.341369(13) 0.061229(12) 0.00975(3) Uani 1 1 d .
Cl4 Cl 0.48202(2) 0.32152(2) 0.163834(19) 0.01471(5) Uani 1 1 d .
Cl2 Cl 1.00111(2) 0.37034(2) -0.02844(2) 0.01557(5) Uani 1 1 d .
Cl3 Cl 0.46264(3) 0.55291(2) 0.37156(2) 0.02283(6) Uani 1 1 d .
Cl1 Cl 1.17413(2) 0.19320(2) -0.06473(2) 0.02130(6) Uani 1 1 d .
N12 N 0.75740(8) 0.40439(7) -0.01396(7) 0.01173(16) Uani 1 1 d .
N8 N 0.79028(8) 0.43551(7) 0.25775(6) 0.01167(16) Uani 1 1 d .
N11 N 0.68213(8) 0.47322(7) 0.11442(7) 0.01167(16) Uani 1 1 d .
N6 N 0.70297(8) 0.20932(7) 0.12736(7) 0.01209(16) Uani 1 1 d .
N10 N 0.66210(8) 0.58707(7) 0.26157(7) 0.01436(17) Uani 1 1 d .
N9 N 0.92302(8) 0.48059(7) 0.18691(7) 0.01173(16) Uani 1 1 d .
N5 N 0.89071(7) 0.26642(7) 0.13368(7) 0.01191(16) Uani 1 1 d .
N7 N 0.68263(8) 0.44957(8) 0.36554(7) 0.01436(17) Uani 1 1 d .
N2 N 0.75341(7) 0.19726(7) -0.05151(7) 0.01192(16) Uani 1 1 d .
N4 N 1.07902(8) 0.29597(7) 0.13376(7) 0.01410(17) Uani 1 1 d .
N3 N 0.59061(8) 0.24366(7) -0.02401(7) 0.01161(16) Uani 1 1 d .
N1 N 0.89544(8) 0.11675(7) -0.06363(7) 0.01344(17) Uani 1 1 d .
C16 C 0.80691(9) 0.19602(8) 0.13637(8) 0.01189(18) Uani 1 1 d .
C10 C 0.48541(9) 0.24350(9) -0.05769(8) 0.01423(19) Uani 1 1 d .
H10 H 0.4505 0.2840 -0.0137 0.017 Uiso 1 1 calc R
C17 C 0.82227(10) 0.10796(9) 0.13860(9) 0.0157(2) Uani 1 1 d .
H17 H 0.8953 0.0998 0.1466 0.019 Uiso 1 1 calc R
C37 C 0.64076(9) 0.51066(9) -0.01606(8) 0.0154(2) Uani 1 1 d .
H37 H 0.6011 0.5562 0.0162 0.018 Uiso 1 1 calc R
C5 C 0.78409(9) 0.10986(8) -0.07640(8) 0.01276(18) Uani 1 1 d .
C14 C 1.03331(10) 0.28863(9) 0.26771(8) 0.0173(2) Uani 1 1 d .
H14 H 0.9782 0.2745 0.2974 0.021 Uiso 1 1 calc R
C8 C 0.47834(10) 0.12904(10) -0.21687(9) 0.0196(2) Uani 1 1 d .
H8 H 0.4402 0.0899 -0.2827 0.024 Uiso 1 1 calc R
C21 C 0.66515(10) 0.44728(10) 0.44439(8) 0.0184(2) Uani 1 1 d .
H21 H 0.5964 0.4547 0.4593 0.022 Uiso 1 1 calc R
C32 C 0.75619(12) 0.76785(10) 0.33864(9) 0.0231(2) Uani 1 1 d .
H32 H 0.7713 0.8343 0.3910 0.028 Uiso 1 1 calc R
C25 C 0.77825(9) 0.43694(8) 0.34168(8) 0.01218(18) Uani 1 1 d .
C27 C 0.94267(10) 0.59576(9) 0.35118(8) 0.0157(2) Uani 1 1 d .
H27 H 0.9156 0.6123 0.4058 0.019 Uiso 1 1 calc R
C26 C 0.88641(9) 0.50263(8) 0.26633(8) 0.01197(18) Uani 1 1 d .
C30 C 1.01527(9) 0.54769(9) 0.19258(8) 0.0158(2) Uani 1 1 d .
H30 H 1.0402 0.5319 0.1371 0.019 Uiso 1 1 calc R
C22 C 0.74284(11) 0.43463(11) 0.50378(9) 0.0213(2) Uani 1 1 d .
H22 H 0.7286 0.4334 0.5588 0.026 Uiso 1 1 calc R
C15 C 1.00016(9) 0.28221(8) 0.17827(8) 0.01259(18) Uani 1 1 d .
C7 C 0.58544(10) 0.12854(9) -0.18424(8) 0.0171(2) Uani 1 1 d .
H7 H 0.6215 0.0886 -0.2275 0.021 Uiso 1 1 calc R
C20 C 0.61492(9) 0.13469(9) 0.11705(9) 0.0162(2) Uani 1 1 d .
H20 H 0.5422 0.1436 0.1093 0.019 Uiso 1 1 calc R
C36 C 0.69540(9) 0.46503(8) 0.02843(8) 0.01169(18) Uani 1 1 d .
C28 C 1.03616(10) 0.66228(9) 0.35491(9) 0.0195(2) Uani 1 1 d .
H28 H 1.0742 0.7246 0.4119 0.023 Uiso 1 1 calc R
C34 C 0.77850(10) 0.65576(9) 0.18804(8) 0.0159(2) Uani 1 1 d .
H34 H 0.8105 0.6452 0.1366 0.019 Uiso 1 1 calc R
C4 C 0.70542(10) 0.01339(9) -0.10880(9) 0.0176(2) Uani 1 1 d .
H4 H 0.6276 0.0077 -0.1180 0.021 Uiso 1 1 calc R
C24 C 0.86134(10) 0.42485(10) 0.40020(8) 0.0171(2) Uani 1 1 d .
H24 H 0.9297 0.4176 0.3843 0.021 Uiso 1 1 calc R
C11 C 1.18942(9) 0.32437(9) 0.17937(9) 0.0186(2) Uani 1 1 d .
H11 H 1.2437 0.3369 0.1484 0.022 Uiso 1 1 calc R
C31 C 0.68764(11) 0.68371(9) 0.33476(9) 0.0200(2) Uani 1 1 d .
H31 H 0.6562 0.6936 0.3863 0.024 Uiso 1 1 calc R
C35 C 0.70554(9) 0.57104(8) 0.18654(8) 0.01255(18) Uani 1 1 d .
C23 C 0.84323(11) 0.42360(11) 0.48088(9) 0.0215(2) Uani 1 1 d .
H23 H 0.8990 0.4153 0.5207 0.026 Uiso 1 1 calc R
C38 C 0.64492(10) 0.48919(10) -0.10652(9) 0.0183(2) Uani 1 1 d .
H38 H 0.6087 0.5199 -0.1372 0.022 Uiso 1 1 calc R
C18 C 0.73202(10) 0.03390(9) 0.12921(10) 0.0192(2) Uani 1 1 d .
H18 H 0.7422 -0.0253 0.1308 0.023 Uiso 1 1 calc R
C12 C 1.22646(10) 0.33584(10) 0.26778(10) 0.0219(2) Uani 1 1 d .
H12 H 1.3045 0.3570 0.2982 0.026 Uiso 1 1 calc R
C6 C 0.64152(9) 0.18709(8) -0.08690(8) 0.01249(18) Uani 1 1 d .
C39 C 0.70327(10) 0.42148(10) -0.15263(9) 0.0183(2) Uani 1 1 d .
H39 H 0.7054 0.4035 -0.2159 0.022 Uiso 1 1 calc R
C19 C 0.62511(10) 0.04698(9) 0.11723(10) 0.0203(2) Uani 1 1 d .
H19 H 0.5611 -0.0036 0.1094 0.024 Uiso 1 1 calc R
C2 C 0.85395(11) -0.06329(9) -0.11455(10) 0.0214(2) Uani 1 1 d .
H2 H 0.8801 -0.1211 -0.1276 0.026 Uiso 1 1 calc R
C40 C 0.75745(9) 0.38168(9) -0.10416(8) 0.0151(2) Uani 1 1 d .
H40 H 0.7971 0.3357 -0.1356 0.018 Uiso 1 1 calc R
C1 C 0.92733(10) 0.03133(9) -0.08275(9) 0.0179(2) Uani 1 1 d .
H1 H 1.0053 0.0375 -0.0735 0.021 Uiso 1 1 calc R
C33 C 0.80303(10) 0.75228(9) 0.26280(9) 0.0198(2) Uani 1 1 d .
H33 H 0.8517 0.8085 0.2632 0.024 Uiso 1 1 calc R
C9 C 0.42640(10) 0.18773(10) -0.15222(9) 0.0179(2) Uani 1 1 d .
H9 H 0.3524 0.1891 -0.1729 0.021 Uiso 1 1 calc R
C29 C 1.07483(10) 0.63728(10) 0.27389(9) 0.0208(2) Uani 1 1 d .
H29 H 1.1406 0.6811 0.2751 0.025 Uiso 1 1 calc R
C3 C 0.73966(11) -0.07184(9) -0.12711(10) 0.0210(2) Uani 1 1 d .
H3 H 0.6862 -0.1358 -0.1481 0.025 Uiso 1 1 calc R
C13 C 1.14558(11) 0.31536(10) 0.31194(9) 0.0211(2) Uani 1 1 d .
H13 H 1.1682 0.3199 0.3723 0.025 Uiso 1 1 calc R

loop_
_atom_site_aniso_label
_atom_site_aniso_U_11
_atom_site_aniso_U_22
_atom_site_aniso_U_33
_atom_site_aniso_U_23
_atom_site_aniso_U_13
_atom_site_aniso_U_12
Zn1 0.01184(6) 0.01364(6) 0.01969(6) 0.01033(5) 0.00824(5) 0.00638(4)
Zn2 0.01163(6) 0.01546(6) 0.01455(6) 0.00825(5) 0.00611(4) 0.00562(4)
Cr1 0.00872(7) 0.01047(7) 0.01153(7) 0.00674(6) 0.00364(6) 0.00395(6)
Cr2 0.00933(7) 0.01062(7) 0.01244(7) 0.00723(6) 0.00437(6) 0.00443(6)
Cl4 0.01178(10) 0.01565(11) 0.01714(11) 0.00766(9) 0.00589(9) 0.00434(9)
Cl2 0.01598(11) 0.01613(11) 0.02225(12) 0.01308(10) 0.00950(10) 0.00807(9)
Cl3 0.02072(13) 0.02310(14) 0.02747(14) 0.01033(12) 0.01607(11) 0.00989(11)
Cl1 0.01825(12) 0.02316(13) 0.03351(15) 0.01728(12) 0.01685(11) 0.01275(10)
N12 0.0110(4) 0.0131(4) 0.0145(4) 0.0086(3) 0.0051(3) 0.0047(3)
N8 0.0105(4) 0.0146(4) 0.0115(4) 0.0075(3) 0.0040(3) 0.0034(3)
N11 0.0127(4) 0.0123(4) 0.0138(4) 0.0082(3) 0.0057(3) 0.0053(3)
N6 0.0109(4) 0.0135(4) 0.0162(4) 0.0097(3) 0.0054(3) 0.0051(3)
N10 0.0153(4) 0.0146(4) 0.0161(4) 0.0083(4) 0.0069(3) 0.0064(3)
N9 0.0105(4) 0.0138(4) 0.0141(4) 0.0086(3) 0.0046(3) 0.0048(3)
N5 0.0097(4) 0.0137(4) 0.0174(4) 0.0107(3) 0.0051(3) 0.0051(3)
N7 0.0120(4) 0.0194(4) 0.0140(4) 0.0093(4) 0.0054(3) 0.0052(3)
N2 0.0098(4) 0.0122(4) 0.0151(4) 0.0068(3) 0.0046(3) 0.0048(3)
N4 0.0102(4) 0.0142(4) 0.0213(5) 0.0109(4) 0.0055(3) 0.0041(3)
N3 0.0105(4) 0.0126(4) 0.0142(4) 0.0077(3) 0.0043(3) 0.0048(3)
N1 0.0119(4) 0.0138(4) 0.0185(4) 0.0090(4) 0.0074(3) 0.0064(3)
C16 0.0117(4) 0.0142(4) 0.0140(4) 0.0092(4) 0.0055(4) 0.0055(4)
C10 0.0118(4) 0.0168(5) 0.0170(5) 0.0096(4) 0.0048(4) 0.0060(4)
C17 0.0143(5) 0.0164(5) 0.0232(5) 0.0130(4) 0.0083(4) 0.0081(4)
C37 0.0151(5) 0.0172(5) 0.0195(5) 0.0122(4) 0.0059(4) 0.0073(4)
C5 0.0123(4) 0.0139(5) 0.0146(5) 0.0078(4) 0.0058(4) 0.0053(4)
C14 0.0157(5) 0.0203(5) 0.0188(5) 0.0110(4) 0.0052(4) 0.0071(4)
C8 0.0175(5) 0.0230(6) 0.0151(5) 0.0078(4) 0.0017(4) 0.0050(4)
C21 0.0169(5) 0.0257(6) 0.0166(5) 0.0124(5) 0.0082(4) 0.0066(4)
C32 0.0299(6) 0.0135(5) 0.0207(6) 0.0048(4) 0.0071(5) 0.0042(5)
C25 0.0110(4) 0.0136(4) 0.0130(4) 0.0072(4) 0.0044(4) 0.0033(4)
C27 0.0155(5) 0.0170(5) 0.0137(5) 0.0073(4) 0.0038(4) 0.0034(4)
C26 0.0104(4) 0.0147(5) 0.0140(4) 0.0090(4) 0.0035(4) 0.0049(4)
C30 0.0143(5) 0.0174(5) 0.0182(5) 0.0107(4) 0.0067(4) 0.0034(4)
C22 0.0212(6) 0.0311(6) 0.0162(5) 0.0149(5) 0.0077(4) 0.0071(5)
C15 0.0111(4) 0.0123(4) 0.0172(5) 0.0087(4) 0.0043(4) 0.0051(3)
C7 0.0158(5) 0.0198(5) 0.0151(5) 0.0072(4) 0.0049(4) 0.0064(4)
C20 0.0118(4) 0.0165(5) 0.0250(6) 0.0130(4) 0.0074(4) 0.0048(4)
C36 0.0104(4) 0.0128(4) 0.0142(4) 0.0083(4) 0.0043(4) 0.0034(3)
C28 0.0187(5) 0.0169(5) 0.0174(5) 0.0064(4) 0.0032(4) -0.0003(4)
C34 0.0155(5) 0.0156(5) 0.0197(5) 0.0107(4) 0.0060(4) 0.0052(4)
C4 0.0141(5) 0.0142(5) 0.0240(5) 0.0086(4) 0.0065(4) 0.0043(4)
C24 0.0134(5) 0.0249(6) 0.0173(5) 0.0132(5) 0.0051(4) 0.0067(4)
C11 0.0106(5) 0.0172(5) 0.0276(6) 0.0114(5) 0.0054(4) 0.0023(4)
C31 0.0247(6) 0.0165(5) 0.0186(5) 0.0069(4) 0.0093(4) 0.0072(4)
C35 0.0114(4) 0.0141(5) 0.0158(5) 0.0092(4) 0.0046(4) 0.0059(4)
C23 0.0187(5) 0.0335(7) 0.0191(5) 0.0180(5) 0.0048(4) 0.0089(5)
C38 0.0172(5) 0.0243(6) 0.0217(5) 0.0171(5) 0.0055(4) 0.0089(4)
C18 0.0180(5) 0.0171(5) 0.0312(6) 0.0166(5) 0.0104(5) 0.0087(4)
C12 0.0122(5) 0.0213(6) 0.0272(6) 0.0103(5) 0.0002(4) 0.0024(4)
C6 0.0113(4) 0.0131(4) 0.0146(4) 0.0074(4) 0.0044(4) 0.0044(4)
C39 0.0186(5) 0.0256(6) 0.0172(5) 0.0144(5) 0.0070(4) 0.0085(4)
C19 0.0159(5) 0.0181(5) 0.0340(7) 0.0172(5) 0.0106(5) 0.0058(4)
C2 0.0200(5) 0.0144(5) 0.0320(6) 0.0113(5) 0.0086(5) 0.0085(4)
C40 0.0148(5) 0.0181(5) 0.0160(5) 0.0099(4) 0.0069(4) 0.0063(4)
C1 0.0158(5) 0.0159(5) 0.0252(6) 0.0104(4) 0.0079(4) 0.0086(4)
C33 0.0202(5) 0.0154(5) 0.0233(6) 0.0108(5) 0.0042(4) 0.0026(4)
C9 0.0131(5) 0.0236(6) 0.0183(5) 0.0114(5) 0.0024(4) 0.0066(4)
C29 0.0171(5) 0.0200(5) 0.0212(5) 0.0093(5) 0.0061(4) -0.0016(4)
C3 0.0187(5) 0.0143(5) 0.0297(6) 0.0105(5) 0.0068(5) 0.0044(4)
C13 0.0183(5) 0.0231(6) 0.0204(5) 0.0106(5) 0.0011(4) 0.0061(4)

loop_
_atom_type_symbol
_atom_type_description
_atom_type_scat_dispersion_real
_atom_type_scat_dispersion_imag
_atom_type_scat_source
C C 0.0033 0.0016 'International Tables Vol C Tables 4.2.6.8 and 6.1.1.4'
H H 0.0000 0.0000 'International Tables Vol C Tables 4.2.6.8 and 6.1.1.4'
N N 0.0061 0.0033 'International Tables Vol C Tables 4.2.6.8 and 6.1.1.4'
Cl Cl 0.1484 0.1585 'International Tables Vol C Tables 4.2.6.8 and 6.1.1.4'
Cr Cr 0.3209 0.6236 'International Tables Vol C Tables 4.2.6.8 and 6.1.1.4'
Zn Zn 0.2839 1.4301 'International Tables Vol C Tables 4.2.6.8 and 6.1.1.4'

loop_
_geom_angle_atom_site_label_1
_geom_angle_atom_site_label_2
_geom_angle_atom_site_label_3
_geom_angle
N1 Zn1 N4 106.39(4)
N1 Zn1 Cl2 115.11(3)
N4 Zn1 Cl2 105.89(3)
N1 Zn1 Cl1 109.38(3)
N4 Zn1 Cl1 106.99(3)
Cl2 Zn1 Cl1 112.528(12)
N10 Zn2 N7 107.61(4)
N10 Zn2 Cl3 106.35(3)
N7 Zn2 Cl3 107.86(3)
N10 Zn2 Cl4 120.47(3)
N7 Zn2 Cl4 100.54(3)
Cl3 Zn2 Cl4 113.199(12)
N8 Cr1 N6 91.64(4)
N8 Cr1 N11 86.55(4)
N6 Cr1 N11 172.07(4)
N8 Cr1 N3 171.67(4)
N6 Cr1 N3 88.49(4)
N11 Cr1 N3 92.19(4)
N8 Cr1 Cr2 88.15(3)
N6 Cr1 Cr2 86.14(3)
N11 Cr1 Cr2 86.09(3)
N3 Cr1 Cr2 83.56(2)
N8 Cr1 Cl4 100.64(3)
N6 Cr1 Cl4 94.28(3)
N11 Cr1 Cl4 93.64(3)
N3 Cr1 Cl4 87.65(3)
Cr2 Cr1 Cl4 171.181(10)
N2 Cr2 N5 86.40(4)
N2 Cr2 N9 172.53(4)
N5 Cr2 N9 88.14(4)
N2 Cr2 N12 88.06(4)
N5 Cr2 N12 168.38(3)
N9 Cr2 N12 96.38(4)
N2 Cr2 Cr1 88.40(3)
N5 Cr2 Cr1 86.45(3)
N9 Cr2 Cr1 86.17(3)
N12 Cr2 Cr1 83.18(2)
Zn2 Cl4 Cr1 82.307(10)
C36 N12 C40 117.98(10)
C36 N12 Cr2 118.51(7)
C40 N12 Cr2 123.39(7)
C26 N8 C25 115.47(9)
C26 N8 Cr1 117.54(7)
C25 N8 Cr1 126.95(7)
C35 N11 C36 114.96(9)
C35 N11 Cr1 128.85(7)
C36 N11 Cr1 112.84(7)
C20 N6 C16 118.56(9)
C20 N6 Cr1 121.85(7)
C16 N6 Cr1 119.52(7)
C31 N10 C35 119.12(10)
C31 N10 Zn2 113.40(8)
C35 N10 Zn2 127.20(8)
C30 N9 C26 118.58(9)
C30 N9 Cr2 121.25(7)
C26 N9 Cr2 120.10(7)
C16 N5 C15 118.21(9)
C16 N5 Cr2 116.96(7)
C15 N5 Cr2 124.82(7)
C25 N7 C21 119.91(10)
C25 N7 Zn2 117.98(7)
C21 N7 Zn2 122.00(8)
C5 N2 C6 117.69(9)
C5 N2 Cr2 126.60(7)
C6 N2 Cr2 113.47(7)
C15 N4 C11 119.48(10)
C15 N4 Zn1 119.50(7)
C11 N4 Zn1 119.37(8)
C10 N3 C6 118.37(9)
C10 N3 Cr1 121.45(7)
C6 N3 Cr1 119.97(7)
C1 N1 C5 119.10(10)
C1 N1 Zn1 110.77(7)
C5 N1 Zn1 129.98(8)
N6 C16 N5 116.60(9)
N6 C16 C17 120.10(10)
N5 C16 C17 122.99(10)
N3 C10 C9 123.52(10)
N3 C10 H10 118.2
C9 C10 H10 118.2
C18 C17 C16 120.30(10)
C18 C17 H17 119.8
C16 C17 H17 119.8
C38 C37 C36 119.72(11)
C38 C37 H37 120.1
C36 C37 H37 120.1
N1 C5 N2 118.64(10)
N1 C5 C4 118.64(10)
N2 C5 C4 122.57(10)
C13 C14 C15 119.90(11)
C13 C14 H14 120.0
C15 C14 H14 120.0
C7 C8 C9 119.27(11)
C7 C8 H8 120.4
C9 C8 H8 120.4
N7 C21 C22 122.64(11)
N7 C21 H21 118.7
C22 C21 H21 118.7
C31 C32 C33 117.61(11)
C31 C32 H32 121.2
C33 C32 H32 121.2
N7 C25 N8 117.78(10)
N7 C25 C24 120.03(10)
N8 C25 C24 122.20(10)
C28 C27 C26 120.28(10)
C28 C27 H27 119.9
C26 C27 H27 119.9
N9 C26 N8 117.42(9)
N9 C26 C27 119.83(10)
N8 C26 C27 122.57(10)
N9 C30 C29 123.78(11)
N9 C30 H30 118.1
C29 C30 H30 118.1
C21 C22 C23 117.97(11)
C21 C22 H22 121.0
C23 C22 H22 121.0
N4 C15 N5 116.83(10)
N4 C15 C14 119.56(10)
N5 C15 C14 123.56(10)
C8 C7 C6 120.00(11)
C8 C7 H7 120.0
C6 C7 H7 120.0
N6 C20 C19 123.56(10)
N6 C20 H20 118.2
C19 C20 H20 118.2
N12 C36 N11 116.46(9)
N12 C36 C37 121.18(10)
N11 C36 C37 122.20(10)
C27 C28 C29 119.27(11)
C27 C28 H28 120.4
C29 C28 H28 120.4
C33 C34 C35 120.62(11)
C33 C34 H34 119.7
C35 C34 H34 119.7
C3 C4 C5 121.25(11)
C3 C4 H4 119.4
C5 C4 H4 119.4
C23 C24 C25 119.62(11)
C23 C24 H24 120.2
C25 C24 H24 120.2
N4 C11 C12 123.23(11)
N4 C11 H11 118.4
C12 C11 H11 118.4
N10 C31 C32 123.90(11)
N10 C31 H31 118.1
C32 C31 H31 118.1
N10 C35 N11 118.79(10)
N10 C35 C34 119.02(10)
N11 C35 C34 122.10(10)
C24 C23 C22 119.80(11)
C24 C23 H23 120.1
C22 C23 H23 120.1
C37 C38 C39 119.04(11)
C37 C38 H38 120.5
C39 C38 H38 120.5
C17 C18 C19 119.08(11)
C17 C18 H18 120.5
C19 C18 H18 120.5
C11 C12 C13 117.78(11)
C11 C12 H12 121.1
C13 C12 H12 121.1
N3 C6 N2 116.87(9)
N3 C6 C7 120.67(10)
N2 C6 C7 122.23(10)
C40 C39 C38 118.31(11)
C40 C39 H39 120.8
C38 C39 H39 120.8
C20 C19 C18 118.35(11)
C20 C19 H19 120.8
C18 C19 H19 120.8
C1 C2 C3 117.81(11)
C1 C2 H2 121.1
C3 C2 H2 121.1
N12 C40 C39 123.56(11)
N12 C40 H40 118.2
C39 C40 H40 118.2
N1 C1 C2 124.03(11)
N1 C1 H1 118.0
C2 C1 H1 118.0
C34 C33 C32 119.72(11)
C34 C33 H33 120.1
C32 C33 H33 120.1
C10 C9 C8 118.17(11)
C10 C9 H9 120.9
C8 C9 H9 120.9
C30 C29 C28 118.19(11)
C30 C29 H29 120.9
C28 C29 H29 120.9
C4 C3 C2 119.16(11)
C4 C3 H3 120.4
C2 C3 H3 120.4
C14 C13 C12 119.81(12)
C14 C13 H13 120.1
C12 C13 H13 120.1

loop_
_geom_bond_atom_site_label_1
_geom_bond_atom_site_label_2
_geom_bond_distance
Zn1 N1 2.0351(9)
Zn1 N4 2.0419(10)
Zn1 Cl2 2.2198(3)
Zn1 Cl1 2.2336(3)
Zn2 N10 2.0088(10)
Zn2 N7 2.0266(10)
Zn2 Cl3 2.2297(3)
Zn2 Cl4 2.2562(3)
Cr1 N8 2.0763(9)
Cr1 N6 2.0986(9)
Cr1 N11 2.0987(9)
Cr1 N3 2.1423(9)
Cr1 Cr2 2.3884(2)
Cr1 Cl4 2.6965(3)
Cr2 N2 2.0730(9)
Cr2 N5 2.0851(9)
Cr2 N9 2.1026(9)
Cr2 N12 2.1471(9)
N12 C36 1.3523(13)
N12 C40 1.3554(14)
N8 C26 1.3698(13)
N8 C25 1.3931(13)
N11 C35 1.3671(14)
N11 C36 1.3927(13)
N6 C20 1.3565(14)
N6 C16 1.3605(13)
N10 C31 1.3580(15)
N10 C35 1.3614(14)
N9 C30 1.3530(14)
N9 C26 1.3658(13)
N5 C16 1.3742(13)
N5 C15 1.3778(14)
N7 C25 1.3455(14)
N7 C21 1.3535(14)
N2 C5 1.3665(14)
N2 C6 1.3901(14)
N4 C15 1.3553(14)
N4 C11 1.3563(15)
N3 C10 1.3547(14)
N3 C6 1.3584(13)
N1 C1 1.3583(14)
N1 C5 1.3632(14)
C16 C17 1.4118(15)
C10 C9 1.3770(16)
C10 H10 0.9500
C17 C18 1.3746(16)
C17 H17 0.9500
C37 C38 1.3758(16)
C37 C36 1.4042(15)
C37 H37 0.9500
C5 C4 1.4193(15)
C14 C13 1.3750(17)
C14 C15 1.4094(16)
C14 H14 0.9500
C8 C7 1.3761(17)
C8 C9 1.3961(17)
C8 H8 0.9500
C21 C22 1.3730(18)
C21 H21 0.9500
C32 C31 1.3719(18)
C32 C33 1.3990(18)
C32 H32 0.9500
C25 C24 1.4031(16)
C27 C28 1.3721(16)
C27 C26 1.4157(15)
C27 H27 0.9500
C30 C29 1.3719(17)
C30 H30 0.9500
C22 C23 1.3938(17)
C22 H22 0.9500
C7 C6 1.4050(16)
C7 H7 0.9500
C20 C19 1.3725(16)
C20 H20 0.9500
C28 C29 1.3987(17)
C28 H28 0.9500
C34 C33 1.3680(17)
C34 C35 1.4225(15)
C34 H34 0.9500
C4 C3 1.3732(17)
C4 H4 0.9500
C24 C23 1.3789(16)
C24 H24 0.9500
C11 C12 1.3674(19)
C11 H11 0.9500
C31 H31 0.9500
C23 H23 0.9500
C38 C39 1.3982(17)
C38 H38 0.9500
C18 C19 1.3977(17)
C18 H18 0.9500
C12 C13 1.3997(18)
C12 H12 0.9500
C39 C40 1.3732(17)
C39 H39 0.9500
C19 H19 0.9500
C2 C1 1.3717(17)
C2 C3 1.3955(17)
C2 H2 0.9500
C40 H40 0.9500
C1 H1 0.9500
C33 H33 0.9500
C9 H9 0.9500
C29 H29 0.9500
C3 H3 0.9500
C13 H13 0.9500

loop_
_geom_torsion_atom_site_label_1
_geom_torsion_atom_site_label_2
_geom_torsion_atom_site_label_3
_geom_torsion_atom_site_label_4
_geom_torsion
N8 Cr1 Cr2 N2 151.59(4)
N6 Cr1 Cr2 N2 59.82(4)
N11 Cr1 Cr2 N2 -121.74(4)
N3 Cr1 Cr2 N2 -29.09(4)
Cl4 Cr1 Cr2 N2 -33.23(7)
N8 Cr1 Cr2 N5 65.10(4)
N6 Cr1 Cr2 N5 -26.67(4)
N11 Cr1 Cr2 N5 151.76(4)
N3 Cr1 Cr2 N5 -115.58(4)
Cl4 Cr1 Cr2 N5 -119.72(7)
N8 Cr1 Cr2 N9 -23.27(4)
N6 Cr1 Cr2 N9 -115.04(4)
N11 Cr1 Cr2 N9 63.39(4)
N3 Cr1 Cr2 N9 156.05(4)
Cl4 Cr1 Cr2 N9 151.91(7)
N8 Cr1 Cr2 N12 -120.18(4)
N6 Cr1 Cr2 N12 148.05(4)
N11 Cr1 Cr2 N12 -33.51(4)
N3 Cr1 Cr2 N12 59.14(4)
Cl4 Cr1 Cr2 N12 55.01(7)
N10 Zn2 Cl4 Cr1 47.72(3)
N7 Zn2 Cl4 Cr1 -70.09(3)
Cl3 Zn2 Cl4 Cr1 175.137(12)
N8 Cr1 Cl4 Zn2 30.46(3)
N6 Cr1 Cl4 Zn2 122.94(3)
N11 Cr1 Cl4 Zn2 -56.71(3)
N3 Cr1 Cl4 Zn2 -148.76(3)
Cr2 Cr1 Cl4 Zn2 -144.65(6)
N2 Cr2 N12 C36 121.76(8)
N5 Cr2 N12 C36 60.2(2)
N9 Cr2 N12 C36 -52.21(8)
Cr1 Cr2 N12 C36 33.14(7)
N2 Cr2 N12 C40 -54.11(9)
N5 Cr2 N12 C40 -115.66(18)
N9 Cr2 N12 C40 131.92(9)
Cr1 Cr2 N12 C40 -142.73(9)
N6 Cr1 N8 C26 117.73(8)
N11 Cr1 N8 C26 -54.54(8)
N3 Cr1 N8 C26 27.0(3)
Cr2 Cr1 N8 C26 31.65(8)
Cl4 Cr1 N8 C26 -147.60(7)
N6 Cr1 N8 C25 -59.98(9)
N11 Cr1 N8 C25 127.75(9)
N3 Cr1 N8 C25 -150.7(2)
Cr2 Cr1 N8 C25 -146.07(9)
Cl4 Cr1 N8 C25 34.68(9)
N8 Cr1 N11 C35 -23.58(9)
N6 Cr1 N11 C35 -100.6(3)
N3 Cr1 N11 C35 164.66(9)
Cr2 Cr1 N11 C35 -111.95(9)
Cl4 Cr1 N11 C35 76.88(9)
N8 Cr1 N11 C36 134.42(7)
N6 Cr1 N11 C36 57.4(3)
N3 Cr1 N11 C36 -37.34(7)
Cr2 Cr1 N11 C36 46.04(7)
Cl4 Cr1 N11 C36 -125.12(7)
N8 Cr1 N6 C20 121.77(9)
N11 Cr1 N6 C20 -161.6(2)
N3 Cr1 N6 C20 -66.55(9)
Cr2 Cr1 N6 C20 -150.19(9)
Cl4 Cr1 N6 C20 20.97(9)
N8 Cr1 N6 C16 -61.48(8)
N11 Cr1 N6 C16 15.2(3)
N3 Cr1 N6 C16 110.19(8)
Cr2 Cr1 N6 C16 26.55(8)
Cl4 Cr1 N6 C16 -162.28(8)
N7 Zn2 N10 C31 -81.64(9)
Cl3 Zn2 N10 C31 33.73(9)
Cl4 Zn2 N10 C31 164.20(8)
N7 Zn2 N10 C35 92.19(10)
Cl3 Zn2 N10 C35 -152.45(9)
Cl4 Zn2 N10 C35 -21.98(11)
N2 Cr2 N9 C30 156.8(3)
N5 Cr2 N9 C30 113.69(9)
N12 Cr2 N9 C30 -77.05(9)
Cr1 Cr2 N9 C30 -159.74(9)
N2 Cr2 N9 C26 -20.0(3)
N5 Cr2 N9 C26 -63.06(8)
N12 Cr2 N9 C26 106.20(8)
Cr1 Cr2 N9 C26 23.51(8)
N2 Cr2 N5 C16 -51.73(8)
N9 Cr2 N5 C16 123.17(8)
N12 Cr2 N5 C16 10.0(2)
Cr1 Cr2 N5 C16 36.89(7)
N2 Cr2 N5 C15 128.05(9)
N9 Cr2 N5 C15 -57.06(9)
N12 Cr2 N5 C15 -170.26(15)
Cr1 Cr2 N5 C15 -143.33(9)
N10 Zn2 N7 C25 -44.62(9)
Cl3 Zn2 N7 C25 -158.99(8)
Cl4 Zn2 N7 C25 82.26(8)
N10 Zn2 N7 C21 131.51(9)
Cl3 Zn2 N7 C21 17.15(10)
Cl4 Zn2 N7 C21 -101.60(9)
N5 Cr2 N2 C5 -34.05(9)
N9 Cr2 N2 C5 -77.2(3)
N12 Cr2 N2 C5 156.18(9)
Cr1 Cr2 N2 C5 -120.59(9)
N5 Cr2 N2 C6 128.38(8)
N9 Cr2 N2 C6 85.2(3)
N12 Cr2 N2 C6 -41.40(8)
Cr1 Cr2 N2 C6 41.83(7)
N1 Zn1 N4 C15 -29.57(9)
Cl2 Zn1 N4 C15 93.35(8)
Cl1 Zn1 N4 C15 -146.42(8)
N1 Zn1 N4 C11 135.74(9)
Cl2 Zn1 N4 C11 -101.33(8)
Cl1 Zn1 N4 C11 18.90(9)
N8 Cr1 N3 C10 -143.8(2)
N6 Cr1 N3 C10 125.24(9)
N11 Cr1 N3 C10 -62.67(9)
Cr2 Cr1 N3 C10 -148.48(8)
Cl4 Cr1 N3 C10 30.89(8)
N8 Cr1 N3 C6 31.0(3)
N6 Cr1 N3 C6 -60.03(8)
N11 Cr1 N3 C6 112.07(8)
Cr2 Cr1 N3 C6 26.26(8)
Cl4 Cr1 N3 C6 -154.38(8)
N4 Zn1 N1 C1 -86.83(8)
Cl2 Zn1 N1 C1 156.24(7)
Cl1 Zn1 N1 C1 28.41(9)
N4 Zn1 N1 C5 88.66(10)
Cl2 Zn1 N1 C5 -28.27(11)
Cl1 Zn1 N1 C5 -156.10(9)
C20 N6 C16 N5 171.44(10)
Cr1 N6 C16 N5 -5.41(13)
C20 N6 C16 C17 -2.47(16)
Cr1 N6 C16 C17 -179.32(8)
C15 N5 C16 N6 154.63(10)
Cr2 N5 C16 N6 -25.58(12)
C15 N5 C16 C17 -31.65(15)
Cr2 N5 C16 C17 148.14(9)
C6 N3 C10 C9 1.07(17)
Cr1 N3 C10 C9 175.89(9)
N6 C16 C17 C18 1.70(17)
N5 C16 C17 C18 -171.80(11)
C1 N1 C5 N2 176.07(10)
Zn1 N1 C5 N2 0.89(15)
C1 N1 C5 C4 0.36(16)
Zn1 N1 C5 C4 -174.81(8)
C6 N2 C5 N1 163.55(10)
Cr2 N2 C5 N1 -34.68(14)
C6 N2 C5 C4 -20.92(16)
Cr2 N2 C5 C4 140.85(10)
C25 N7 C21 C22 1.47(18)
Zn2 N7 C21 C22 -174.59(10)
C21 N7 C25 N8 177.30(10)
Zn2 N7 C25 N8 -6.48(13)
C21 N7 C25 C24 -2.14(17)
Zn2 N7 C25 C24 174.08(8)
C26 N8 C25 N7 126.67(11)
Cr1 N8 C25 N7 -55.58(13)
C26 N8 C25 C24 -53.91(15)
Cr1 N8 C25 C24 123.85(10)
C30 N9 C26 N8 177.45(10)
Cr2 N9 C26 N8 -5.72(13)
C30 N9 C26 C27 2.13(15)
Cr2 N9 C26 C27 178.97(8)
C25 N8 C26 N9 156.67(10)
Cr1 N8 C26 N9 -21.31(13)
C25 N8 C26 C27 -28.16(15)
Cr1 N8 C26 C27 153.86(9)
C28 C27 C26 N9 -2.31(17)
C28 C27 C26 N8 -177.37(11)
C26 N9 C30 C29 0.01(18)
Cr2 N9 C30 C29 -176.79(10)
N7 C21 C22 C23 -0.1(2)
C11 N4 C15 N5 171.85(10)
Zn1 N4 C15 N5 -22.85(13)
C11 N4 C15 C14 -5.65(16)
Zn1 N4 C15 C14 159.65(8)
C16 N5 C15 N4 140.78(10)
Cr2 N5 C15 N4 -38.99(13)
C16 N5 C15 C14 -41.83(15)
Cr2 N5 C15 C14 138.40(10)
C13 C14 C15 N4 4.28(17)
C13 C14 C15 N5 -173.04(11)
C9 C8 C7 C6 -0.32(19)
C16 N6 C20 C19 1.47(18)
Cr1 N6 C20 C19 178.24(10)
C40 N12 C36 N11 169.76(9)
Cr2 N12 C36 N11 -6.34(12)
C40 N12 C36 C37 -5.60(15)
Cr2 N12 C36 C37 178.30(8)
C35 N11 C36 N12 129.98(10)
Cr1 N11 C36 N12 -31.25(11)
C35 N11 C36 C37 -54.71(14)
Cr1 N11 C36 C37 144.06(9)
C38 C37 C36 N12 3.61(17)
C38 C37 C36 N11 -171.49(10)
C26 C27 C28 C29 0.31(19)
N1 C5 C4 C3 0.05(18)
N2 C5 C4 C3 -175.48(12)
N7 C25 C24 C23 1.51(18)
N8 C25 C24 C23 -177.90(11)
C15 N4 C11 C12 3.02(18)
Zn1 N4 C11 C12 -162.30(10)
C35 N10 C31 C32 -0.49(19)
Zn2 N10 C31 C32 173.88(11)
C33 C32 C31 N10 -0.6(2)
C31 N10 C35 N11 178.12(11)
Zn2 N10 C35 N11 4.61(15)
C31 N10 C35 C34 1.42(16)
Zn2 N10 C35 C34 -172.09(8)
C36 N11 C35 N10 159.15(10)
Cr1 N11 C35 N10 -43.24(14)
C36 N11 C35 C34 -24.26(15)
Cr1 N11 C35 C34 133.35(10)
C33 C34 C35 N10 -1.29(17)
C33 C34 C35 N11 -177.87(11)
C25 C24 C23 C22 -0.2(2)
C21 C22 C23 C24 -0.5(2)
C36 C37 C38 C39 0.39(17)
C16 C17 C18 C19 0.15(19)
N4 C11 C12 C13 1.10(19)
C10 N3 C6 N2 173.46(10)
Cr1 N3 C6 N2 -1.43(13)
C10 N3 C6 C7 -1.08(16)
Cr1 N3 C6 C7 -175.98(8)
C5 N2 C6 N3 133.00(10)
Cr2 N2 C6 N3 -31.11(12)
C5 N2 C6 C7 -52.55(15)
Cr2 N2 C6 C7 143.34(9)
C8 C7 C6 N3 0.74(18)
C8 C7 C6 N2 -173.51(11)
C37 C38 C39 C40 -2.16(18)
N6 C20 C19 C18 0.4(2)
C17 C18 C19 C20 -1.2(2)
C36 N12 C40 C39 3.81(17)
Cr2 N12 C40 C39 179.71(9)
C38 C39 C40 N12 0.07(18)
C5 N1 C1 C2 -0.07(19)
Zn1 N1 C1 C2 175.98(11)
C3 C2 C1 N1 -0.6(2)
C35 C34 C33 C32 0.18(19)
C31 C32 C33 C34 0.8(2)
N3 C10 C9 C8 -0.67(18)
C7 C8 C9 C10 0.28(19)
N9 C30 C29 C28 -2.0(2)
C27 C28 C29 C30 1.7(2)
C5 C4 C3 C2 -0.7(2)
C1 C2 C3 C4 1.0(2)
C15 C14 C13 C12 -0.16(19)
C11 C12 C13 C14 -2.46(19)

loop_
_platon_squeeze_void_nr
_platon_squeeze_void_average_x
_platon_squeeze_void_average_y
_platon_squeeze_void_average_z
_platon_squeeze_void_volume
_platon_squeeze_void_count_electrons
_platon_squeeze_void_content
1 0.062 0.000 0.500 781 155 ' '
